data_7041712
loop_
_publ_author_name
'War\.zajtis, Beata'
'Gli\<si\'c, Biljana \/D'
'Savi\'c, Nada D'
'Pavic, Aleksandar'
'Vojnovic, Sandra'
'Veselinovi\'c, Aleksandar'
'Nikodinovic-Runic, Jasmina'
'Rychlewska, Urszula'
'Djuran, Milo\<s I'

_publ_section_title
;
 Mononuclear gold(iii) complexes with l-histidine-containing dipeptides:
 tuning the structural and biological properties by variation of the
 N-terminal amino acid and counter anion.
;
_journal_issue 8
_journal_name_full 'Dalton transactions (Cambridge, England : 2003)'
_journal_page_first 2594
_journal_page_last 2608
_journal_paper_doi 10.1039/c6dt04862e
_journal_volume 46
_journal_year 2017
_chemical_absolute_configuration rmad
_chemical_formula_moiety 'C12 H19 Au Cl N4 O3, Cl'
_chemical_formula_sum 'C12 H19 Au Cl2 N4 O3'
_chemical_formula_weight 535.18
_space_group_crystal_system orthorhombic
_space_group_IT_number 19
_space_group_name_Hall 'P 2ac 2ab'
_space_group_name_H-M_alt 'P 21 21 21'
_symmetry_space_group_name_Hall 'P 2ac 2ab'
_symmetry_space_group_name_H-M 'P 21 21 21'
_atom_sites_solution_hydrogens geom
_atom_sites_solution_primary direct
_atom_sites_solution_secondary difmap
_audit_creation_method SHELXL-2014/7
_audit_update_record
;
2016-12-19 deposited with the CCDC.
2017-01-17 downloaded from the CCDC.
;
_cell_angle_alpha 90
_cell_angle_beta 90
_cell_angle_gamma 90
_cell_formula_units_Z 4
_cell_length_a 9.8509(2)
_cell_length_b 10.7911(2)
_cell_length_c 15.3736(3)
_cell_measurement_reflns_used 11386
_cell_measurement_temperature 295(2)
_cell_measurement_theta_max 28.6280
_cell_measurement_theta_min 3.0780
_cell_volume 1634.25(6)
_computing_cell_refinement
;
CrysAlisPro, Agilent Technologies (2014)
;
_computing_data_collection
;
CrysAlisPro, Agilent Technologies (2014)
;
_computing_data_reduction
;
CrysAlisPro, Agilent Technologies (2014)
;
_computing_molecular_graphics 'Mercury (Bruno, et al. 2002)'
_computing_publication_material 'SHELXL-2014/7 (Sheldrick, 2015)'
_computing_structure_refinement 'SHELXL-2014/7 (Sheldrick, 2015)'
_computing_structure_solution 'SHELXS-97 (Sheldrick, 2008)'
_diffrn_ambient_temperature 295(2)
_diffrn_measured_fraction_theta_full 0.998
_diffrn_measured_fraction_theta_max 0.998
_diffrn_measurement_device_type 'Xcalibur, Eos'
_diffrn_measurement_method '\w scans'
_diffrn_radiation_type MoK\a
_diffrn_radiation_wavelength 0.71073
_diffrn_reflns_av_R_equivalents 0.0400
_diffrn_reflns_av_unetI/netI 0.0263
_diffrn_reflns_Laue_measured_fraction_full 0.998
_diffrn_reflns_Laue_measured_fraction_max 0.998
_diffrn_reflns_limit_h_max 11
_diffrn_reflns_limit_h_min -11
_diffrn_reflns_limit_k_max 12
_diffrn_reflns_limit_k_min -12
_diffrn_reflns_limit_l_max 18
_diffrn_reflns_limit_l_min -18
_diffrn_reflns_number 18637
_diffrn_reflns_point_group_measured_fraction_full 0.999
_diffrn_reflns_point_group_measured_fraction_max 0.999
_diffrn_reflns_theta_full 25.021
_diffrn_reflns_theta_max 25.021
_diffrn_reflns_theta_min 3.098
_diffrn_source 'Enhance (Mo) X-ray Source'
_exptl_absorpt_coefficient_mu 9.345
_exptl_absorpt_correction_T_max 0.505
_exptl_absorpt_correction_T_min 0.300
_exptl_absorpt_correction_type analytical
_exptl_absorpt_process_details
;   
CrysAlisPro (Clark, R. C. & Reid, J. S. (1995). Acta Cryst. A51, 887-897,
Agilent Technologies, 2014)
;
_exptl_crystal_colour yellow
_exptl_crystal_density_diffrn 2.175
_exptl_crystal_density_method 'not measured'
_exptl_crystal_description block
_exptl_crystal_F_000 1024
_exptl_crystal_size_max 0.200
_exptl_crystal_size_mid 0.150
_exptl_crystal_size_min 0.150
_refine_diff_density_max 0.624
_refine_diff_density_min -0.388
_refine_diff_density_rms 0.079
_refine_ls_abs_structure_details
;
 Flack x determined using 1160 quotients [(I+)-(I-)]/[(I+)+(I-)]
 (Parsons, Flack and Wagner, Acta Cryst. B69 (2013) 249-259).
;
_refine_ls_abs_structure_Flack -0.016(5)
_refine_ls_extinction_method none
_refine_ls_goodness_of_fit_ref 1.032
_refine_ls_hydrogen_treatment mixed
_refine_ls_matrix_type full
_refine_ls_number_parameters 203
_refine_ls_number_reflns 2895
_refine_ls_number_restraints 0
_refine_ls_restrained_S_all 1.032
_refine_ls_R_factor_all 0.0209
_refine_ls_R_factor_gt 0.0190
_refine_ls_shift/su_max 0.001
_refine_ls_shift/su_mean 0.000
_refine_ls_structure_factor_coef Fsqd
_refine_ls_weighting_details 'w=1/[\s^2^(Fo^2^)+(0.0165P)^2^+1.2624P] where P=(Fo^2^+2Fc^2^)/3'
_refine_ls_weighting_scheme calc
_refine_ls_wR_factor_gt 0.0387
_refine_ls_wR_factor_ref 0.0394
_reflns_Friedel_coverage 0.732
_reflns_Friedel_fraction_full 1.000
_reflns_Friedel_fraction_max 1.000
_reflns_number_gt 2795
_reflns_number_total 2895
_reflns_threshold_expression 'I > 2\s(I)'
_cod_data_source_file c6dt04862e2.cif
_cod_data_source_block 4a
_cod_depositor_comments 'Adding full bibliography for 7041711--7041714.cif.'
_cod_database_code 7041712
_shelx_shelxl_version_number 2014/7
_shelx_space_group_comment
;
The symmetry employed for this shelxl refinement is uniquely defined
by the following loop, which should always be used as a source of
symmetry information in preference to the above space-group names.
They are only intended as comments.
;
_shelx_estimated_absorpt_t_min 0.257
_shelx_estimated_absorpt_t_max 0.335

loop_
_space_group_symop_operation_xyz
'x, y, z'
'-x+1/2, -y, z+1/2'
'-x, y+1/2, -z+1/2'
'x+1/2, -y+1/2, -z'

loop_
_atom_site_label
_atom_site_type_symbol
_atom_site_fract_x
_atom_site_fract_y
_atom_site_fract_z
_atom_site_U_iso_or_equiv
_atom_site_adp_type
_atom_site_occupancy
_atom_site_site_symmetry_order
_atom_site_calc_flag
_atom_site_refinement_flags_posn
_atom_site_refinement_flags_adp
C1 C 0.4328(6) 0.4639(6) 0.3860(4) 0.0286(15) Uani 1 1 d . .
H1 H 0.3525 0.5104 0.3672 0.034 Uiso 1 1 calc R U
C2 C 0.5278(7) 0.5525(6) 0.4323(4) 0.0295(16) Uani 1 1 d . .
C3 C 0.7336(7) 0.6717(6) 0.4279(5) 0.0290(17) Uani 1 1 d . .
H3 H 0.7116 0.6804 0.4897 0.035 Uiso 1 1 calc R U
C4 C 0.8838(8) 0.6395(7) 0.4207(5) 0.0376(19) Uani 1 1 d . .
H4A H 0.9354 0.7062 0.4472 0.045 Uiso 1 1 calc R U
H4B H 0.9001 0.5655 0.4550 0.045 Uiso 1 1 calc R U
C5 C 0.9385(7) 0.6181(6) 0.3322(5) 0.0359(18) Uani 1 1 d . .
C6 C 1.0626(8) 0.6441(7) 0.2999(6) 0.048(2) Uani 1 1 d . .
H6 H 1.1295 0.6906 0.3274 0.058 Uiso 1 1 calc R U
C7 C 0.9574(7) 0.5325(7) 0.2029(5) 0.0431(19) Uani 1 1 d . .
H7 H 0.9389 0.4876 0.1526 0.052 Uiso 1 1 calc R U
C8 C 0.7007(8) 0.7944(6) 0.3833(5) 0.0319(17) Uani 1 1 d . .
C9 C 0.3865(7) 0.3614(6) 0.4475(4) 0.0314(16) Uani 1 1 d . .
H9A H 0.4652 0.3122 0.4633 0.038 Uiso 1 1 calc R U
H9B H 0.3527 0.3997 0.5003 0.038 Uiso 1 1 calc R U
C10 C 0.2774(7) 0.2743(6) 0.4129(5) 0.0326(18) Uani 1 1 d . .
H10 H 0.3099 0.2396 0.3578 0.039 Uiso 1 1 calc R U
C11 C 0.1448(8) 0.3390(8) 0.3955(6) 0.051(2) Uani 1 1 d . .
H11A H 0.1111 0.3743 0.4486 0.061 Uiso 1 1 calc R U
H11B H 0.0801 0.2804 0.3734 0.061 Uiso 1 1 calc R U
H11C H 0.1586 0.4036 0.3535 0.061 Uiso 1 1 calc R U
C12 C 0.2610(8) 0.1686(7) 0.4768(5) 0.046(2) Uani 1 1 d . .
H12A H 0.2410 0.2013 0.5334 0.056 Uiso 1 1 calc R U
H12B H 0.3436 0.1215 0.4792 0.056 Uiso 1 1 calc R U
H12C H 0.1880 0.1159 0.4583 0.056 Uiso 1 1 calc R U
N1 N 0.4993(6) 0.4101(5) 0.3071(4) 0.0352(15) Uani 1 1 d . .
H1A H 0.4458 0.4224 0.2613 0.042 Uiso 1 1 calc R U
H1B H 0.5082 0.3287 0.3144 0.042 Uiso 1 1 calc R U
N2 N 0.6470(6) 0.5752(5) 0.3920(3) 0.0285(14) Uani 1 1 d . .
N3 N 0.8723(5) 0.5495(5) 0.2697(4) 0.0334(14) Uani 1 1 d . .
N4 N 1.0726(6) 0.5906(6) 0.2207(5) 0.0515(18) Uani 1 1 d . .
H4 H 1.1425 0.5938 0.1873 0.062 Uiso 1 1 calc R U
O1 O 0.4944(6) 0.5991(5) 0.5014(4) 0.0494(15) Uani 1 1 d . .
O2 O 0.7042(7) 0.8077(5) 0.3064(4) 0.0636(19) Uani 1 1 d . .
O3 O 0.6676(7) 0.8817(4) 0.4382(3) 0.0463(14) Uani 1 1 d . .
H3O H 0.6506 0.9456 0.4114 0.06(3) Uiso 1 1 calc R .
Cl1 Cl 0.6896(2) 0.37421(16) 0.15548(11) 0.0414(4) Uani 1 1 d . .
Cl2 Cl 0.61947(19) 1.12176(16) 0.33446(13) 0.0414(5) Uani 1 1 d . .
Au1 Au 0.68216(2) 0.48355(2) 0.28269(2) 0.02481(8) Uani 1 1 d . .

loop_
_atom_site_aniso_label
_atom_site_aniso_U_11
_atom_site_aniso_U_22
_atom_site_aniso_U_33
_atom_site_aniso_U_23
_atom_site_aniso_U_13
_atom_site_aniso_U_12
C1 0.023(3) 0.026(3) 0.036(4) -0.004(3) 0.005(3) -0.003(3)
C2 0.035(4) 0.023(3) 0.031(4) 0.002(3) 0.003(3) -0.004(3)
C3 0.040(4) 0.024(4) 0.023(4) 0.002(3) -0.003(3) -0.006(3)
C4 0.037(4) 0.026(4) 0.050(5) 0.007(4) -0.012(4) -0.005(3)
C5 0.025(4) 0.029(4) 0.054(5) 0.012(4) -0.006(4) -0.006(3)
C6 0.033(4) 0.038(4) 0.073(7) 0.009(4) -0.007(4) -0.009(3)
C7 0.034(4) 0.049(4) 0.046(5) 0.018(4) 0.008(3) 0.007(4)
C8 0.033(4) 0.027(4) 0.036(4) -0.003(3) -0.007(4) 0.002(3)
C9 0.035(4) 0.034(4) 0.026(4) 0.004(3) 0.003(3) -0.004(3)
C10 0.037(4) 0.028(4) 0.033(4) -0.002(3) 0.004(3) -0.003(3)
C11 0.041(5) 0.047(5) 0.064(6) 0.006(4) -0.004(4) -0.005(4)
C12 0.049(5) 0.035(5) 0.055(6) 0.008(4) 0.004(4) -0.003(4)
N1 0.034(3) 0.043(3) 0.029(3) -0.005(3) 0.005(3) -0.013(3)
N2 0.036(4) 0.028(3) 0.021(3) -0.005(2) 0.001(2) -0.003(2)
N3 0.022(3) 0.033(3) 0.045(4) 0.007(3) 0.001(3) 0.000(2)
N4 0.027(3) 0.055(4) 0.072(5) 0.022(5) 0.012(4) -0.002(3)
O1 0.054(4) 0.046(3) 0.048(4) -0.023(3) 0.020(3) -0.011(3)
O2 0.114(6) 0.044(3) 0.033(4) 0.002(2) 0.005(3) 0.037(4)
O3 0.068(4) 0.029(3) 0.043(3) -0.003(2) -0.002(3) 0.013(3)
Cl1 0.0510(11) 0.0437(10) 0.0294(9) -0.0083(8) 0.0041(10) 0.0050(11)
Cl2 0.0407(10) 0.0309(9) 0.0528(13) 0.0004(9) 0.0049(9) 0.0061(8)
Au1 0.02573(12) 0.02469(12) 0.02400(12) 0.00109(11) 0.00089(12) -0.00119(11)

loop_
_atom_type_symbol
_atom_type_description
_atom_type_scat_dispersion_real
_atom_type_scat_dispersion_imag
_atom_type_scat_source
C C 0.0033 0.0016 'International Tables Vol C Tables 4.2.6.8 and 6.1.1.4'
H H 0.0000 0.0000 'International Tables Vol C Tables 4.2.6.8 and 6.1.1.4'
N N 0.0061 0.0033 'International Tables Vol C Tables 4.2.6.8 and 6.1.1.4'
O O 0.0106 0.0060 'International Tables Vol C Tables 4.2.6.8 and 6.1.1.4'
Cl Cl 0.1484 0.1585 'International Tables Vol C Tables 4.2.6.8 and 6.1.1.4'
Au Au -2.0133 8.8022 'International Tables Vol C Tables 4.2.6.8 and 6.1.1.4'

loop_
_geom_angle_atom_site_label_1
_geom_angle_atom_site_label_2
_geom_angle_atom_site_label_3
_geom_angle
N1 C1 C2 110.8(5)
N1 C1 C9 110.7(5)
C2 C1 C9 110.5(5)
N1 C1 H1 108.3
C2 C1 H1 108.3
C9 C1 H1 108.3
O1 C2 N2 123.9(6)
O1 C2 C1 120.2(6)
N2 C2 C1 115.9(6)
N2 C3 C4 112.3(6)
N2 C3 C8 109.0(6)
C4 C3 C8 111.8(6)
N2 C3 H3 107.8
C4 C3 H3 107.8
C8 C3 H3 107.8
C5 C4 C3 117.0(6)
C5 C4 H4A 108.0
C3 C4 H4A 108.0
C5 C4 H4B 108.0
C3 C4 H4B 108.0
H4A C4 H4B 107.3
C6 C5 N3 106.5(7)
C6 C5 C4 129.4(7)
N3 C5 C4 123.6(6)
C5 C6 N4 108.0(7)
C5 C6 H6 126.0
N4 C6 H6 126.0
N4 C7 N3 108.2(7)
N4 C7 H7 125.9
N3 C7 H7 125.9
O2 C8 O3 124.2(6)
O2 C8 C3 122.9(6)
O3 C8 C3 112.9(6)
C10 C9 C1 116.2(6)
C10 C9 H9A 108.2
C1 C9 H9A 108.2
C10 C9 H9B 108.2
C1 C9 H9B 108.2
H9A C9 H9B 107.4
C11 C10 C12 111.8(6)
C11 C10 C9 112.8(6)
C12 C10 C9 108.3(6)
C11 C10 H10 107.9
C12 C10 H10 107.9
C9 C10 H10 107.9
C10 C11 H11A 109.5
C10 C11 H11B 109.5
H11A C11 H11B 109.5
C10 C11 H11C 109.5
H11A C11 H11C 109.5
H11B C11 H11C 109.5
C10 C12 H12A 109.5
C10 C12 H12B 109.5
H12A C12 H12B 109.5
C10 C12 H12C 109.5
H12A C12 H12C 109.5
H12B C12 H12C 109.5
C1 N1 Au1 113.1(4)
C1 N1 H1A 109.0
Au1 N1 H1A 109.0
C1 N1 H1B 109.0
Au1 N1 H1B 109.0
H1A N1 H1B 107.8
C2 N2 C3 117.8(6)
C2 N2 Au1 116.8(4)
C3 N2 Au1 125.2(5)
C7 N3 C5 108.2(6)
C7 N3 Au1 127.6(5)
C5 N3 Au1 124.1(5)
C7 N4 C6 109.0(7)
C7 N4 H4 125.5
C6 N4 H4 125.5
C8 O3 H3O 109.5
N2 Au1 N1 83.2(2)
N2 Au1 N3 94.0(2)
N1 Au1 N3 174.1(2)
N2 Au1 Cl1 171.73(17)
N1 Au1 Cl1 89.15(16)
N3 Au1 Cl1 93.88(18)

loop_
_geom_bond_atom_site_label_1
_geom_bond_atom_site_label_2
_geom_bond_distance
C1 N1 1.495(8)
C1 C2 1.515(9)
C1 C9 1.525(9)
C1 H1 0.9800
C2 O1 1.220(8)
C2 N2 1.350(9)
C3 N2 1.455(8)
C3 C4 1.523(10)
C3 C8 1.526(9)
C3 H3 0.9800
C4 C5 1.482(11)
C4 H4A 0.9700
C4 H4B 0.9700
C5 C6 1.349(10)
C5 N3 1.377(9)
C6 N4 1.351(11)
C6 H6 0.9300
C7 N4 1.325(9)
C7 N3 1.338(9)
C7 H7 0.9300
C8 O2 1.192(8)
C8 O3 1.306(8)
C9 C10 1.524(9)
C9 H9A 0.9700
C9 H9B 0.9700
C10 C11 1.505(10)
C10 C12 1.515(10)
C10 H10 0.9800
C11 H11A 0.9600
C11 H11B 0.9600
C11 H11C 0.9600
C12 H12A 0.9600
C12 H12B 0.9600
C12 H12C 0.9600
N1 Au1 2.004(5)
N1 H1A 0.8900
N1 H1B 0.8900
N2 Au1 1.981(5)
N3 Au1 2.014(5)
N4 H4 0.8600
O3 H3O 0.8200
Cl1 Au1 2.2852(17)

loop_
_geom_hbond_atom_site_label_D
_geom_hbond_atom_site_label_H
_geom_hbond_atom_site_label_A
_geom_hbond_distance_DH
_geom_hbond_distance_HA
_geom_hbond_distance_DA
_geom_hbond_angle_DHA
_geom_hbond_site_symmetry_A
N1 H1A Cl2 0.89 2.68 3.365(7) 134.1 3_645
N1 H1A O2 0.89 2.19 2.879(8) 133.7 3_645
N1 H1B Cl2 0.89 2.51 3.356(6) 159.7 1_545
C3 H3 Cl1 0.98 2.79 3.614(7) 142.1 2_665
O3 H3O Cl2 0.82 2.26 3.079(5) 175.9 .
N4 H4 Cl2 0.86 2.39 3.167(6) 151.0 3_745
C7 H7 O1 0.93 2.59 3.441(10) 152.1 2_664
C7 H7 Cl1 0.93 2.74 3.227(8) 113.2 .
C6 H6 Cl1 0.93 2.68 3.550(8) 156.3 3_755
C4 H4A O1 0.97 2.32 3.253(9) 161.1 4_566
N1 H1A Cl2 0.89 2.68 3.365(7) 134.1 3_645
N1 H1A O2 0.89 2.19 2.879(8) 133.7 3_645
N1 H1B Cl2 0.89 2.51 3.356(6) 159.7 1_545
C3 H3 Cl1 0.98 2.79 3.614(7) 142.1 2_665
O3 H3O Cl2 0.82 2.26 3.079(5) 175.9 .
N4 H4 Cl2 0.86 2.39 3.167(6) 151.0 3_745
C7 H7 O1 0.93 2.59 3.441(10) 152.1 2_664
C7 H7 Cl1 0.93 2.74 3.227(8) 113.2 .
C6 H6 Cl1 0.93 2.68 3.550(8) 156.3 3_755
C4 H4A O1 0.97 2.32 3.253(9) 161.1 4_566

loop_
_geom_torsion_atom_site_label_1
_geom_torsion_atom_site_label_2
_geom_torsion_atom_site_label_3
_geom_torsion_atom_site_label_4
_geom_torsion
N1 C1 C2 O1 -175.1(6)
C9 C1 C2 O1 -52.1(9)
N1 C1 C2 N2 5.4(8)
C9 C1 C2 N2 128.4(6)
N2 C3 C4 C5 59.5(8)
C8 C3 C4 C5 -63.5(8)
C3 C4 C5 C6 146.0(8)
C3 C4 C5 N3 -43.6(10)
N3 C5 C6 N4 -1.2(8)
C4 C5 C6 N4 170.5(7)
N2 C3 C8 O2 -55.5(10)
C4 C3 C8 O2 69.3(10)
N2 C3 C8 O3 124.0(7)
C4 C3 C8 O3 -111.2(8)
N1 C1 C9 C10 -63.9(8)
C2 C1 C9 C10 173.0(6)
C1 C9 C10 C11 -64.3(8)
C1 C9 C10 C12 171.3(6)
C2 C1 N1 Au1 -5.3(7)
C9 C1 N1 Au1 -128.3(5)
O1 C2 N2 C3 -7.5(10)
C1 C2 N2 C3 172.1(5)
O1 C2 N2 Au1 177.6(6)
C1 C2 N2 Au1 -2.9(7)
C4 C3 N2 C2 143.7(6)
C8 C3 N2 C2 -91.8(7)
C4 C3 N2 Au1 -41.8(8)
C8 C3 N2 Au1 82.7(7)
N4 C7 N3 C5 -1.6(8)
N4 C7 N3 Au1 -179.4(4)
C6 C5 N3 C7 1.7(8)
C4 C5 N3 C7 -170.6(6)
C6 C5 N3 Au1 179.6(5)
C4 C5 N3 Au1 7.3(9)
N3 C7 N4 C6 0.8(8)
C5 C6 N4 C7 0.3(8)
